data_7060203
loop_
_publ_author_name
'Miura, Youhei'
'Kobayashi, Kotaro'
'Yoshioka, Naoki'

_publ_section_title
;
 V-shaped fluorophores with a 1-methyl-4,5-bis(arylethynyl)imidazole
 skeleton displaying solid-state fluorescence, acid responsiveness, and
 remarkable fluorescence solvatochromism
;
_journal_issue 2
_journal_name_full 'New Journal of Chemistry'
_journal_page_first 898
_journal_page_last 905
_journal_paper_doi 10.1039/D0NJ05323F
_journal_volume 45
_journal_year 2021
_chemical_formula_sum 'C50 H35 F9 N4 O10'
_chemical_formula_weight 1022.82
_chemical_melting_point 407.0(10)
_chemical_name_common NMeOMeCHO
_chemical_name_systematic '4-(4-methoxyphenylethynyl)-5-(4-formylphenylethynyl)-1-methylimidazolium trifluoroacetate'
_space_group_crystal_system triclinic
_space_group_IT_number 2
_space_group_name_Hall '-P 1'
_space_group_name_H-M_alt 'P -1'
_atom_sites_solution_hydrogens geom
_audit_update_record
;
2020-08-28 deposited with the CCDC.	2020-12-03 downloaded from the CCDC.
;
_cell_angle_alpha 91.829(2)
_cell_angle_beta 115.533(2)
_cell_angle_gamma 92.604(2)
_cell_formula_units_Z 2
_cell_length_a 12.8968(8)
_cell_length_b 14.4328(9)
_cell_length_c 14.7466(10)
_cell_measurement_reflns_used 2639
_cell_measurement_temperature 300.(2)
_cell_measurement_theta_max 21.0157
_cell_measurement_theta_min 2.2408
_cell_volume 2470.2(3)
_computing_cell_refinement 'SAINT V8.37A (Bruker AXS Inc., 2015)'
_computing_data_reduction 'SAINT V8.37A (Bruker AXS Inc., 2015)'
_computing_structure_refinement 'SHELXL-2014/7 (Sheldrick, 2014)'
_diffrn_ambient_temperature 300.(2)
_diffrn_detector_area_resol_mean 7.4074
_diffrn_measured_fraction_theta_full 0.965
_diffrn_measured_fraction_theta_max 0.965
_diffrn_measurement_device_type 'Bruker D8 Venture'
_diffrn_measurement_method '\f and \w scans'
_diffrn_radiation_monochromator 'multilayered confocal mirror'
_diffrn_radiation_type MoK\a
_diffrn_radiation_wavelength 0.71073
_diffrn_reflns_av_R_equivalents 0.0661
_diffrn_reflns_av_unetI/netI 0.0730
_diffrn_reflns_limit_h_max 14
_diffrn_reflns_limit_h_min -14
_diffrn_reflns_limit_k_max 16
_diffrn_reflns_limit_k_min -16
_diffrn_reflns_limit_l_max 14
_diffrn_reflns_limit_l_min -16
_diffrn_reflns_number 21127
_diffrn_reflns_theta_full 23.34
_diffrn_reflns_theta_max 23.34
_diffrn_reflns_theta_min 2.24
_exptl_absorpt_coefficient_mu 0.119
_exptl_absorpt_correction_T_max 1.00
_exptl_absorpt_correction_T_min 0.81
_exptl_absorpt_correction_type multi-scan
_exptl_absorpt_process_details 'SADABS V2014/5 (Bruker AXS Inc.)'
_exptl_crystal_colour 'clear light yellow-colourless'
_exptl_crystal_density_diffrn 1.375
_exptl_crystal_density_method 'not measured'
_exptl_crystal_description plate
_exptl_crystal_F_000 1048
_exptl_crystal_preparation Luminescent
_exptl_crystal_recrystallization_method 'Re-crystallisation from solvent: hexane/dichloromethane'
_exptl_crystal_size_max 0.704
_exptl_crystal_size_mid 0.147
_exptl_crystal_size_min 0.022
_refine_diff_density_max 0.327
_refine_diff_density_min -0.267
_refine_ls_extinction_method none
_refine_ls_goodness_of_fit_ref 1.224
_refine_ls_hydrogen_treatment constr
_refine_ls_matrix_type full
_refine_ls_number_parameters 662
_refine_ls_number_reflns 6930
_refine_ls_number_restraints 0
_refine_ls_restrained_S_all 1.224
_refine_ls_R_factor_all 0.1502
_refine_ls_R_factor_gt 0.0757
_refine_ls_shift/su_max 0.005
_refine_ls_shift/su_mean 0.000
_refine_ls_structure_factor_coef Fsqd
_refine_ls_weighting_details 'w=1/[\s^2^(Fo^2^)+(0.1000P)^2^+0.0292P] where P=(Fo^2^+2Fc^2^)/3'
_refine_ls_weighting_scheme calc
_refine_ls_wR_factor_gt 0.1972
_refine_ls_wR_factor_ref 0.2456
_reflns_number_gt 3593
_reflns_number_total 6930
_reflns_threshold_expression 'I > 2\s(I)'
_cod_data_source_file d0nj05323f2.cif
_cod_data_source_block X191029KK_NMeOMeCHO_TFA
_cod_depositor_comments
;
The following automatic conversions were performed:

data item '_chemical_melting_point' value '406-408' was changed to
'407.0(10)' -- the average value was taken and precision was
estimated.

Automatic conversion script
Id: cif_fix_values 7556 2019-12-06 15:28:31Z antanas 

 Adding full bibliography for 7060201--7060208.cif.
;
_cod_database_code 7060203

loop_
_space_group_symop_operation_xyz
'x, y, z'
'-x, -y, -z'

loop_
_atom_site_type_symbol
_atom_site_label
_atom_site_fract_x
_atom_site_fract_y
_atom_site_fract_z
_atom_site_U_iso_or_equiv
_atom_site_adp_type
_atom_site_calc_flag
_atom_site_refinement_flags_adp
_atom_site_refinement_flags_occupancy
_atom_site_refinement_flags_posn
_atom_site_occupancy
_atom_site_disorder_assembly
_atom_site_disorder_group
O O8 0.0290(3) 0.0415(3) 0.2947(3) 0.0838(10) Uani d . . . 1 . .
N N4 0.9739(3) 0.0926(2) 0.4349(3) 0.0636(10) Uani d . . . 1 . .
H H4 0.9918 0.077 0.3869 0.076 Uiso calc U . R 1 . .
N N3 0.9888(3) 0.1441(2) 0.5790(3) 0.0649(10) Uani d . . . 1 . .
O O5 0.2605(3) 0.5119(3) 0.2781(3) 0.0941(12) Uani d . . . 1 . .
O O4 0.2832(3) 0.2313(3) 0.6725(3) 0.0969(12) Uani d . . . 1 . .
N N1 0.5765(3) 0.6538(2) 0.5678(3) 0.0655(10) Uani d . . . 1 . .
O O2 1.3831(3) 0.7306(3) 0.6616(3) 0.1070(13) Uani d . . . 1 . .
N N2 0.4457(3) 0.5928(2) 0.4265(3) 0.0697(11) Uani d . . . 1 . .
H H2 0.3795 0.5741 0.3796 0.084 Uiso calc U . R 1 . .
O O3 0.2800(4) -0.1261(3) -0.0480(3) 0.1052(13) Uani d . . . 1 . .
O O7 0.1948(4) 0.1221(3) 0.3873(3) 0.1108(14) Uani d . . . 1 . .
O O1 0.6766(4) 0.3724(3) -0.0348(3) 0.1123(13) Uani d . . . 1 . .
F F1 0.1805(4) 0.6217(3) 0.3682(4) 0.1677(19) Uani d . . . 1 . .
O O6 0.0801(4) 0.4540(3) 0.1728(3) 0.1224(16) Uani d . . . 1 . .
F F5 0.1310(4) -0.0296(3) 0.1892(3) 0.1649(19) Uani d . . . 1 . .
C C40 0.4713(4) 0.2100(3) 0.6860(4) 0.0612(12) Uani d . . . 1 . .
F F4 0.2790(4) 0.0548(3) 0.2683(4) 0.1652(18) Uani d . . . 1 . .
C C37 0.6336(4) 0.1594(3) 0.6217(4) 0.0619(12) Uani d . . . 1 . .
C C2 0.5510(4) 0.5829(3) 0.4237(4) 0.0654(13) Uani d . . . 1 . .
C C25 0.8658(4) 0.0827(3) 0.4306(4) 0.0601(12) Uani d . . . 1 . .
F F3 0.0159(4) 0.5494(3) 0.2970(4) 0.171(2) Uani d . . . 1 . .
C C24 0.8750(4) 0.1158(3) 0.5226(4) 0.0606(12) Uani d . . . 1 . .
C C23 1.0453(4) 0.1291(3) 0.5225(4) 0.0633(12) Uani d . . . 1 . .
H H23 1.1236 0.1428 0.5429 0.076 Uiso calc U . R 1 . .
C C29 0.5801(4) -0.0191(3) 0.1901(4) 0.0655(13) Uani d . . . 1 . .
C C41 0.5866(4) 0.2272(3) 0.7474(4) 0.0684(13) Uani d . . . 1 . .
H H41 0.6099 0.256 0.811 0.082 Uiso calc U . R 1 . .
C C28 0.6832(5) 0.0159(3) 0.2735(4) 0.0664(13) Uani d . . . 1 . .
C C3 0.6336(4) 0.6216(3) 0.5123(4) 0.0649(13) Uani d . . . 1 . .
C C36 0.7187(4) 0.1381(3) 0.5858(4) 0.0679(13) Uani d . . . 1 . .
C C42 0.6681(4) 0.2025(3) 0.7160(4) 0.0712(13) Uani d . . . 1 . .
H H42 0.746 0.2147 0.7581 0.085 Uiso calc U . R 1 . .
C C18 1.2088(4) 0.7109(3) 0.6789(4) 0.0659(13) Uani d . . . 1 . .
C C1 0.4642(4) 0.6356(3) 0.5130(4) 0.0716(14) Uani d . . . 1 . .
H H1 0.4072 0.6507 0.5326 0.086 Uiso calc U . R 1 . .
F F6 0.1357(5) 0.1142(4) 0.1677(4) 0.215(3) Uani d . . . 1 . .
C C35 0.7892(4) 0.1261(3) 0.5561(4) 0.0674(13) Uani d . . . 1 . .
C C32 0.3748(5) -0.0880(4) 0.0322(4) 0.0735(14) Uani d . . . 1 . .
C C38 0.5176(4) 0.1395(3) 0.5607(4) 0.0726(14) Uani d . . . 1 . .
H H38 0.4942 0.1094 0.4976 0.087 Uiso calc U . R 1 . .
C C27 0.7675(5) 0.0455(3) 0.3449(4) 0.0669(13) Uani d . . . 1 . .
C C39 0.4364(4) 0.1642(3) 0.5932(4) 0.0728(14) Uani d . . . 1 . .
H H39 0.3585 0.1499 0.5526 0.087 Uiso calc U . R 1 . .
C C48 0.1283(5) 0.0756(4) 0.3135(4) 0.0761(14) Uani d . . . 1 . .
C C15 0.9766(4) 0.6641(3) 0.6135(4) 0.0685(13) Uani d . . . 1 . .
C C14 0.8553(5) 0.6451(3) 0.5777(4) 0.0726(14) Uani d . . . 1 . .
C C17 1.1441(5) 0.6680(4) 0.5849(4) 0.0839(16) Uani d . . . 1 . .
H H17 1.1794 0.6552 0.5431 0.101 Uiso calc U . R 1 . .
C C34 0.4749(4) 0.0065(3) 0.1827(4) 0.0750(14) Uani d . . . 1 . .
H H34 0.4727 0.0474 0.2318 0.09 Uiso calc U . R 1 . .
C C19 1.1565(4) 0.7281(3) 0.7398(4) 0.0728(14) Uani d . . . 1 . .
H H19 1.1997 0.7554 0.8041 0.087 Uiso calc U . R 1 . .
C C33 0.3736(5) -0.0274(4) 0.1044(4) 0.0776(14) Uani d . . . 1 . .
H H33 0.3038 -0.0088 0.1006 0.093 Uiso calc U . R 1 . .
C C13 0.7534(5) 0.6326(3) 0.5472(4) 0.0718(14) Uani d . . . 1 . .
C C7 0.6022(5) 0.4778(3) 0.1924(4) 0.0742(14) Uani d . . . 1 . .
C C30 0.5808(5) -0.0800(3) 0.1153(4) 0.0712(13) Uani d . . . 1 . .
H H30 0.6506 -0.0976 0.1181 0.085 Uiso calc U . R 1 . .
C C5 0.5618(4) 0.5433(3) 0.3402(4) 0.0726(14) Uani d . . . 1 . .
F F2 0.0646(5) 0.6445(4) 0.2189(4) 0.205(3) Uani d . . . 1 . .
C C44 0.3858(5) 0.2416(3) 0.7201(4) 0.0750(14) Uani d . . . 1 . .
H H44 0.4138 0.2719 0.7835 0.09 Uiso calc U . R 1 . .
C C6 0.5777(4) 0.5129(3) 0.2723(4) 0.0749(14) Uani d . . . 1 . .
C C10 0.6572(6) 0.4097(4) 0.0412(4) 0.0831(15) Uani d . . . 1 . .
C C22 1.3301(4) 0.7398(3) 0.7120(4) 0.0813(15) Uani d . . . 1 . .
H H22 1.37 0.7672 0.7767 0.098 Uiso calc U . R 1 . .
C C20 1.0406(5) 0.7057(3) 0.7079(4) 0.0752(14) Uani d . . . 1 . .
H H20 1.0058 0.7187 0.7501 0.09 Uiso calc U . R 1 . .
C C31 0.4803(5) -0.1141(3) 0.0380(4) 0.0768(15) Uani d . . . 1 . .
H H31 0.4819 -0.1551 -0.0112 0.092 Uiso calc U . R 1 . .
C C46 0.1558(6) 0.5070(4) 0.2417(5) 0.0924(17) Uani d . . . 1 . .
C C16 1.0297(5) 0.6439(3) 0.5517(4) 0.0802(15) Uani d . . . 1 . .
H H16 0.9877 0.6144 0.4883 0.096 Uiso calc U . R 1 . .
C C8 0.5238(5) 0.4188(3) 0.1137(4) 0.0809(15) Uani d . . . 1 . .
H H8 0.4519 0.4026 0.1111 0.097 Uiso calc U . R 1 . .
C C12 0.7063(5) 0.5028(4) 0.1917(4) 0.0902(16) Uani d . . . 1 . .
H H12 0.759 0.5434 0.2427 0.108 Uiso calc U . R 1 . .
C C9 0.5521(6) 0.3847(4) 0.0406(4) 0.0880(16) Uani d . . . 1 . .
H H9 0.4999 0.344 -0.0106 0.106 Uiso calc U . R 1 . .
C C47 0.1665(6) 0.0531(5) 0.2344(6) 0.1045(19) Uani d . . . 1 . .
O O9 0.1814(8) 0.3553(5) 0.0881(5) 0.210(4) Uani d . . . 1 . .
C C26 1.0407(5) 0.1822(4) 0.6839(4) 0.0894(17) Uani d . . . 1 . .
H H26A 1.0022 0.236 0.6891 0.134 Uiso calc U . R 1 . .
H H26B 1.1209 0.1992 0.7045 0.134 Uiso calc U . R 1 . .
H H26C 1.0331 0.1361 0.7265 0.134 Uiso calc U . R 1 . .
C C4 0.6335(5) 0.7006(4) 0.6677(4) 0.0933(17) Uani d . . . 1 . .
H H4A 0.577 0.7272 0.685 0.14 Uiso calc U . R 1 . .
H H4B 0.6873 0.7489 0.6679 0.14 Uiso calc U . R 1 . .
H H4C 0.6737 0.6566 0.7161 0.14 Uiso calc U . R 1 . .
C C45 0.1032(7) 0.5772(5) 0.2807(6) 0.112(2) Uani d . . . 1 . .
C C11 0.7339(5) 0.4689(4) 0.1165(5) 0.0911(17) Uani d . . . 1 . .
H H11 0.8046 0.4864 0.1173 0.109 Uiso calc U . R 1 . .
F F8 0.2789(7) 0.2096(5) 0.0523(6) 0.240(3) Uani d . . . 1 . .
F F7 0.2083(7) 0.2797(5) -0.0780(5) 0.251(4) Uani d . . . 1 . .
C C50 0.1364(11) 0.2976(8) 0.0365(9) 0.153(3) Uani d . . . 1 . .
F F9 0.1242(8) 0.1626(5) -0.0601(6) 0.278(4) Uani d . . . 1 . .
C C49 0.1809(15) 0.2391(8) -0.0164(9) 0.183(5) Uani d . . . 1 . .
C C43 0.1715(6) -0.1003(6) -0.0570(6) 0.153(3) Uani d . . . 1 . .
H H43A 0.1628 -0.1159 0.0022 0.229 Uiso calc U . R 1 . .
H H43B 0.1115 -0.1329 -0.115 0.229 Uiso calc U . R 1 . .
H H43C 0.1665 -0.0346 -0.0645 0.229 Uiso calc U . R 1 . .
O O10 0.0311(9) 0.2694(6) 0.0113(8) 0.263(5) Uani d . . . 1 . .
C C21 0.7865(7) 0.3937(6) -0.0347(6) 0.160(3) Uani d . . . 1 . .
H H21A 0.7938 0.4584 -0.0457 0.24 Uiso calc U . R 1 . .
H H21B 0.7925 0.3568 -0.0873 0.24 Uiso calc U . R 1 . .
H H21C 0.8467 0.3802 0.0291 0.24 Uiso calc U . R 1 . .

loop_
_atom_site_aniso_label
_atom_site_aniso_U_11
_atom_site_aniso_U_22
_atom_site_aniso_U_33
_atom_site_aniso_U_12
_atom_site_aniso_U_13
_atom_site_aniso_U_23
O8 0.066(2) 0.119(3) 0.077(2) -0.002(2) 0.042(2) -0.010(2)
N4 0.060(3) 0.079(3) 0.060(3) 0.008(2) 0.035(2) -0.001(2)
N3 0.054(3) 0.075(3) 0.069(3) -0.002(2) 0.031(2) -0.006(2)
O5 0.063(3) 0.126(3) 0.086(3) -0.005(2) 0.028(2) -0.017(2)
O4 0.062(2) 0.119(3) 0.120(3) 0.007(2) 0.049(2) -0.001(2)
N1 0.060(3) 0.067(2) 0.069(3) -0.002(2) 0.028(2) -0.003(2)
O2 0.081(3) 0.135(3) 0.125(3) 0.014(2) 0.063(3) 0.004(3)
N2 0.067(3) 0.071(3) 0.068(3) 0.002(2) 0.026(2) 0.006(2)
O3 0.081(3) 0.124(3) 0.084(3) 0.004(2) 0.013(2) -0.026(2)
O7 0.088(3) 0.139(3) 0.100(3) -0.026(2) 0.043(3) -0.048(3)
O1 0.135(4) 0.124(3) 0.092(3) -0.007(3) 0.067(3) -0.029(2)
F1 0.142(4) 0.193(4) 0.162(4) -0.015(3) 0.070(3) -0.098(4)
O6 0.102(3) 0.131(3) 0.105(3) -0.027(3) 0.024(3) -0.055(3)
F5 0.209(5) 0.173(4) 0.158(4) -0.039(3) 0.133(4) -0.078(3)
C40 0.054(3) 0.071(3) 0.066(3) 0.001(2) 0.033(3) 0.007(3)
F4 0.105(3) 0.223(5) 0.204(5) -0.003(3) 0.106(3) -0.042(4)
C37 0.056(3) 0.071(3) 0.069(3) 0.008(2) 0.037(3) 0.004(3)
C2 0.068(4) 0.059(3) 0.073(4) 0.003(3) 0.034(3) 0.009(3)
C25 0.058(3) 0.062(3) 0.066(3) 0.009(2) 0.030(3) 0.005(2)
F3 0.158(4) 0.148(3) 0.275(6) -0.023(3) 0.166(4) -0.047(3)
C24 0.057(3) 0.066(3) 0.064(3) 0.007(2) 0.031(3) 0.005(2)
C23 0.056(3) 0.067(3) 0.072(4) 0.003(2) 0.033(3) -0.002(3)
C29 0.067(3) 0.072(3) 0.059(3) 0.002(3) 0.028(3) 0.006(3)
C41 0.064(3) 0.079(3) 0.067(3) 0.003(3) 0.032(3) -0.003(3)
C28 0.068(4) 0.071(3) 0.064(4) 0.008(3) 0.032(3) 0.007(3)
C3 0.067(3) 0.061(3) 0.067(3) 0.001(3) 0.029(3) 0.001(3)
C36 0.063(3) 0.070(3) 0.077(3) 0.005(3) 0.036(3) 0.003(3)
C42 0.060(3) 0.088(3) 0.069(4) 0.001(3) 0.032(3) -0.002(3)
C18 0.064(3) 0.073(3) 0.065(3) 0.008(3) 0.032(3) 0.001(3)
C1 0.063(4) 0.077(3) 0.079(4) 0.005(3) 0.034(3) 0.004(3)
F6 0.295(7) 0.265(6) 0.183(5) 0.115(5) 0.178(5) 0.126(5)
C35 0.061(3) 0.080(3) 0.070(3) 0.012(3) 0.036(3) 0.001(3)
C32 0.070(4) 0.084(4) 0.056(3) 0.009(3) 0.017(3) 0.000(3)
C38 0.066(4) 0.083(3) 0.072(3) 0.005(3) 0.033(3) -0.007(3)
C27 0.061(3) 0.076(3) 0.065(4) 0.011(3) 0.029(3) 0.007(3)
C39 0.054(3) 0.082(3) 0.080(4) -0.003(3) 0.028(3) -0.005(3)
C48 0.079(4) 0.086(4) 0.071(4) 0.011(3) 0.040(4) -0.004(3)
C15 0.059(3) 0.074(3) 0.078(4) 0.001(3) 0.035(3) 0.004(3)
C14 0.070(4) 0.076(3) 0.078(4) 0.001(3) 0.037(3) -0.001(3)
C17 0.087(4) 0.092(4) 0.094(5) 0.011(3) 0.059(4) -0.002(3)
C34 0.067(4) 0.092(4) 0.063(3) 0.006(3) 0.026(3) -0.010(3)
C19 0.067(4) 0.087(4) 0.063(3) 0.005(3) 0.028(3) -0.004(3)
C33 0.070(4) 0.091(4) 0.071(4) 0.007(3) 0.030(3) -0.004(3)
C13 0.067(4) 0.073(3) 0.075(4) 0.005(3) 0.030(3) 0.001(3)
C7 0.085(4) 0.072(3) 0.069(4) 0.009(3) 0.037(3) 0.005(3)
C30 0.074(4) 0.076(3) 0.068(3) 0.007(3) 0.036(3) 0.000(3)
C5 0.081(4) 0.071(3) 0.070(4) 0.004(3) 0.036(3) 0.002(3)
F2 0.285(7) 0.157(4) 0.231(6) 0.116(5) 0.154(5) 0.063(4)
C44 0.073(4) 0.082(4) 0.085(4) 0.005(3) 0.048(3) 0.008(3)
C6 0.087(4) 0.066(3) 0.071(4) 0.004(3) 0.034(3) 0.001(3)
C10 0.104(5) 0.079(4) 0.065(4) 0.002(3) 0.038(4) -0.006(3)
C22 0.062(4) 0.092(4) 0.089(4) 0.011(3) 0.031(3) 0.011(3)
C20 0.073(4) 0.090(4) 0.072(4) 0.008(3) 0.040(3) -0.002(3)
C31 0.091(4) 0.074(3) 0.062(3) 0.009(3) 0.030(3) -0.008(3)
C46 0.100(5) 0.103(5) 0.087(5) 0.005(4) 0.053(4) 0.001(4)
C16 0.071(4) 0.096(4) 0.076(4) -0.010(3) 0.037(3) -0.013(3)
C8 0.080(4) 0.082(4) 0.079(4) -0.005(3) 0.033(3) -0.004(3)
C12 0.090(4) 0.100(4) 0.074(4) -0.006(3) 0.032(4) -0.015(3)
C9 0.101(5) 0.085(4) 0.073(4) -0.006(3) 0.035(4) -0.011(3)
C47 0.103(5) 0.124(6) 0.108(5) 0.015(4) 0.066(5) 0.003(5)
O9 0.261(9) 0.174(6) 0.144(6) 0.004(6) 0.045(6) -0.065(5)
C26 0.084(4) 0.116(4) 0.069(4) -0.009(3) 0.037(3) -0.029(3)
C4 0.077(4) 0.114(4) 0.080(4) -0.005(3) 0.029(3) -0.030(3)
C45 0.141(7) 0.094(5) 0.125(6) 0.019(5) 0.079(6) 0.006(5)
C11 0.099(5) 0.098(4) 0.089(4) -0.002(4) 0.054(4) -0.006(4)
F8 0.281(8) 0.244(7) 0.227(7) 0.128(7) 0.128(6) 0.037(6)
F7 0.404(11) 0.238(7) 0.204(6) 0.051(6) 0.214(7) 0.038(5)
C50 0.179(11) 0.147(9) 0.136(9) 0.033(9) 0.068(9) 0.017(7)
F9 0.407(12) 0.176(5) 0.231(7) -0.056(6) 0.134(8) -0.088(5)
C49 0.307(16) 0.130(8) 0.127(9) 0.065(10) 0.104(10) 0.004(7)
C43 0.078(5) 0.189(7) 0.145(7) 0.018(5) 0.008(5) -0.051(5)
O10 0.230(9) 0.215(8) 0.380(15) 0.054(8) 0.160(10) 0.058(8)
C21 0.153(7) 0.209(8) 0.159(7) -0.036(6) 0.116(7) -0.070(6)

loop_
_atom_type_symbol
_atom_type_description
_atom_type_scat_dispersion_real
_atom_type_scat_dispersion_imag
_atom_type_scat_source
C C 0.0033 0.0016 'International Tables Vol C Tables 4.2.6.8 and 6.1.1.4'
H H 0.0000 0.0000 'International Tables Vol C Tables 4.2.6.8 and 6.1.1.4'
N N 0.0061 0.0033 'International Tables Vol C Tables 4.2.6.8 and 6.1.1.4'
O O 0.0106 0.0060 'International Tables Vol C Tables 4.2.6.8 and 6.1.1.4'
F F 0.0171 0.0103 'International Tables Vol C Tables 4.2.6.8 and 6.1.1.4'

loop_
_geom_angle_atom_site_label_1
_geom_angle_atom_site_label_2
_geom_angle_atom_site_label_3
_geom_angle_site_symmetry_1
_geom_angle_site_symmetry_3
_geom_angle
_geom_angle_publ_flag
C23 N4 C25 . . 109.6(4) ?
C23 N4 H4 . . 125.2 ?
C25 N4 H4 . . 125.2 ?
C23 N3 C24 . . 108.0(4) ?
C23 N3 C26 . . 125.7(4) ?
C24 N3 C26 . . 126.2(4) ?
C1 N1 C3 . . 108.1(4) ?
C1 N1 C4 . . 127.4(4) ?
C3 N1 C4 . . 124.5(4) ?
C1 N2 C2 . . 108.8(4) ?
C1 N2 H2 . . 125.6 ?
C2 N2 H2 . . 125.6 ?
C32 O3 C43 . . 117.2(4) ?
C10 O1 C21 . . 118.1(5) ?
C41 C40 C39 . . 119.8(4) ?
C41 C40 C44 . . 119.5(5) ?
C39 C40 C44 . . 120.7(5) ?
C42 C37 C38 . . 119.8(4) ?
C42 C37 C36 . . 119.8(4) ?
C38 C37 C36 . . 120.4(4) ?
C3 C2 C5 . . 129.7(5) ?
C3 C2 N2 . . 106.8(4) ?
C5 C2 N2 . . 123.4(5) ?
N4 C25 C24 . . 106.5(4) ?
N4 C25 C27 . . 123.9(4) ?
C24 C25 C27 . . 129.5(4) ?
C25 C24 N3 . . 106.4(4) ?
C25 C24 C35 . . 129.9(5) ?
N3 C24 C35 . . 123.6(4) ?
N4 C23 N3 . . 109.5(4) ?
N4 C23 H23 . . 125.3 ?
N3 C23 H23 . . 125.3 ?
C34 C29 C30 . . 118.1(5) ?
C34 C29 C28 . . 119.7(4) ?
C30 C29 C28 . . 122.2(4) ?
C40 C41 C42 . . 120.9(5) ?
C40 C41 H41 . . 119.5 ?
C42 C41 H41 . . 119.5 ?
C27 C28 C29 . . 178.1(5) ?
C2 C3 N1 . . 106.6(4) ?
C2 C3 C13 . . 130.5(5) ?
N1 C3 C13 . . 122.9(5) ?
C35 C36 C37 . . 176.2(5) ?
C41 C42 C37 . . 119.6(5) ?
C41 C42 H42 . . 120.2 ?
C37 C42 H42 . . 120.2 ?
C19 C18 C17 . . 118.5(5) ?
C19 C18 C22 . . 120.2(5) ?
C17 C18 C22 . . 121.2(5) ?
N2 C1 N1 . . 109.7(4) ?
N2 C1 H1 . . 125.2 ?
N1 C1 H1 . . 125.2 ?
C36 C35 C24 . . 177.5(5) ?
O3 C32 C33 . . 125.2(5) ?
O3 C32 C31 . . 115.6(5) ?
C33 C32 C31 . . 119.2(5) ?
C37 C38 C39 . . 120.2(5) ?
C37 C38 H38 . . 119.9 ?
C39 C38 H38 . . 119.9 ?
C28 C27 C25 . . 178.2(5) ?
C40 C39 C38 . . 119.8(5) ?
C40 C39 H39 . . 120.1 ?
C38 C39 H39 . . 120.1 ?
O7 C48 O8 . . 128.3(5) ?
O7 C48 C47 . . 117.6(6) ?
O8 C48 C47 . . 114.1(6) ?
C20 C15 C16 . . 119.7(5) ?
C20 C15 C14 . . 120.2(5) ?
C16 C15 C14 . . 120.1(5) ?
C13 C14 C15 . . 177.6(5) ?
C16 C17 C18 . . 121.8(5) ?
C16 C17 H17 . . 119.1 ?
C18 C17 H17 . . 119.1 ?
C33 C34 C29 . . 121.3(5) ?
C33 C34 H34 . . 119.4 ?
C29 C34 H34 . . 119.4 ?
C18 C19 C20 . . 121.1(5) ?
C18 C19 H19 . . 119.4 ?
C20 C19 H19 . . 119.4 ?
C32 C33 C34 . . 120.3(5) ?
C32 C33 H33 . . 119.8 ?
C34 C33 H33 . . 119.8 ?
C14 C13 C3 . . 177.8(5) ?
C12 C7 C8 . . 118.1(5) ?
C12 C7 C6 . . 119.6(5) ?
C8 C7 C6 . . 122.3(5) ?
C31 C30 C29 . . 120.6(5) ?
C31 C30 H30 . . 119.7 ?
C29 C30 H30 . . 119.7 ?
C6 C5 C2 . . 175.7(6) ?
O4 C44 C40 . . 125.3(5) ?
O4 C44 H44 . . 117.4 ?
C40 C44 H44 . . 117.4 ?
C5 C6 C7 . . 177.5(6) ?
O1 C10 C11 . . 124.1(6) ?
O1 C10 C9 . . 116.4(6) ?
C11 C10 C9 . . 119.5(5) ?
O2 C22 C18 . . 125.0(5) ?
O2 C22 H22 . . 117.5 ?
C18 C22 H22 . . 117.5 ?
C15 C20 C19 . . 119.8(5) ?
C15 C20 H20 . . 120.1 ?
C19 C20 H20 . . 120.1 ?
C30 C31 C32 . . 120.5(5) ?
C30 C31 H31 . . 119.7 ?
C32 C31 H31 . . 119.7 ?
O5 C46 O6 . . 132.3(6) ?
O5 C46 C45 . . 116.2(7) ?
O6 C46 C45 . . 111.5(6) ?
C17 C16 C15 . . 119.1(5) ?
C17 C16 H16 . . 120.4 ?
C15 C16 H16 . . 120.4 ?
C9 C8 C7 . . 120.3(5) ?
C9 C8 H8 . . 119.8 ?
C7 C8 H8 . . 119.8 ?
C7 C12 C11 . . 121.3(5) ?
C7 C12 H12 . . 119.3 ?
C11 C12 H12 . . 119.3 ?
C8 C9 C10 . . 121.0(5) ?
C8 C9 H9 . . 119.5 ?
C10 C9 H9 . . 119.5 ?
F6 C47 F5 . . 108.9(7) ?
F6 C47 F4 . . 104.3(6) ?
F5 C47 F4 . . 103.9(5) ?
F6 C47 C48 . . 110.6(5) ?
F5 C47 C48 . . 115.0(6) ?
F4 C47 C48 . . 113.4(6) ?
N3 C26 H26A . . 109.5 ?
N3 C26 H26B . . 109.5 ?
H26A C26 H26B . . 109.5 ?
N3 C26 H26C . . 109.5 ?
H26A C26 H26C . . 109.5 ?
H26B C26 H26C . . 109.5 ?
N1 C4 H4A . . 109.5 ?
N1 C4 H4B . . 109.5 ?
H4A C4 H4B . . 109.5 ?
N1 C4 H4C . . 109.5 ?
H4A C4 H4C . . 109.5 ?
H4B C4 H4C . . 109.5 ?
F3 C45 F2 . . 104.2(7) ?
F3 C45 F1 . . 106.0(6) ?
F2 C45 F1 . . 103.8(6) ?
F3 C45 C46 . . 117.5(6) ?
F2 C45 C46 . . 111.7(6) ?
F1 C45 C46 . . 112.4(7) ?
C10 C11 C12 . . 119.8(6) ?
C10 C11 H11 . . 120.1 ?
C12 C11 H11 . . 120.1 ?
O9 C50 O10 . . 124.9(13) ?
O9 C50 C49 . . 126.8(15) ?
O10 C50 C49 . . 108.2(13) ?
F7 C49 F9 . . 107.7(10) ?
F7 C49 F8 . . 105.2(14) ?
F9 C49 F8 . . 102.2(9) ?
F7 C49 C50 . . 114.6(10) ?
F9 C49 C50 . . 118.8(15) ?
F8 C49 C50 . . 106.6(10) ?
O3 C43 H43A . . 109.5 ?
O3 C43 H43B . . 109.5 ?
H43A C43 H43B . . 109.5 ?
O3 C43 H43C . . 109.5 ?
H43A C43 H43C . . 109.5 ?
H43B C43 H43C . . 109.5 ?
O1 C21 H21A . . 109.5 ?
O1 C21 H21B . . 109.5 ?
H21A C21 H21B . . 109.5 ?
O1 C21 H21C . . 109.5 ?
H21A C21 H21C . . 109.5 ?
H21B C21 H21C . . 109.5 ?

loop_
_geom_bond_atom_site_label_1
_geom_bond_atom_site_label_2
_geom_bond_site_symmetry_2
_geom_bond_distance
_geom_bond_publ_flag
O8 C48 . 1.260(6) ?
N4 C23 . 1.296(5) ?
N4 C25 . 1.368(5) ?
N4 H4 . 0.86 ?
N3 C23 . 1.343(5) ?
N3 C24 . 1.373(5) ?
N3 C26 . 1.470(6) ?
O5 C46 . 1.217(7) ?
O4 C44 . 1.200(6) ?
N1 C1 . 1.328(6) ?
N1 C3 . 1.399(5) ?
N1 C4 . 1.457(6) ?
O2 C22 . 1.215(6) ?
N2 C1 . 1.319(6) ?
N2 C2 . 1.389(5) ?
N2 H2 . 0.86 ?
O3 C32 . 1.358(6) ?
O3 C43 . 1.416(7) ?
O7 C48 . 1.210(6) ?
O1 C10 . 1.351(6) ?
O1 C21 . 1.435(7) ?
F1 C45 . 1.361(8) ?
O6 C46 . 1.264(7) ?
F5 C47 . 1.310(7) ?
C40 C41 . 1.373(6) ?
C40 C39 . 1.377(6) ?
C40 C44 . 1.477(6) ?
F4 C47 . 1.314(7) ?
C37 C42 . 1.381(6) ?
C37 C38 . 1.383(6) ?
C37 C36 . 1.450(6) ?
C2 C3 . 1.361(6) ?
C2 C5 . 1.405(7) ?
C25 C24 . 1.378(6) ?
C25 C27 . 1.417(7) ?
F3 C45 . 1.298(7) ?
C24 C35 . 1.404(6) ?
C23 H23 . 0.93 ?
C29 C34 . 1.382(6) ?
C29 C30 . 1.392(6) ?
C29 C28 . 1.423(7) ?
C41 C42 . 1.374(6) ?
C41 H41 . 0.93 ?
C28 C27 . 1.189(6) ?
C3 C13 . 1.401(7) ?
C36 C35 . 1.183(6) ?
C42 H42 . 0.93 ?
C18 C19 . 1.358(6) ?
C18 C17 . 1.379(7) ?
C18 C22 . 1.459(7) ?
C1 H1 . 0.93 ?
F6 C47 . 1.286(7) ?
C32 C33 . 1.362(6) ?
C32 C31 . 1.395(7) ?
C38 C39 . 1.382(6) ?
C38 H38 . 0.93 ?
C39 H39 . 0.93 ?
C48 C47 . 1.482(8) ?
C15 C20 . 1.374(6) ?
C15 C16 . 1.387(6) ?
C15 C14 . 1.428(7) ?
C14 C13 . 1.195(6) ?
C17 C16 . 1.363(7) ?
C17 H17 . 0.93 ?
C34 C33 . 1.373(6) ?
C34 H34 . 0.93 ?
C19 C20 . 1.380(6) ?
C19 H19 . 0.93 ?
C33 H33 . 0.93 ?
C7 C12 . 1.379(7) ?
C7 C8 . 1.393(7) ?
C7 C6 . 1.429(7) ?
C30 C31 . 1.362(6) ?
C30 H30 . 0.93 ?
C5 C6 . 1.181(6) ?
F2 C45 . 1.316(7) ?
C44 H44 . 0.93 ?
C10 C11 . 1.362(7) ?
C10 C9 . 1.382(7) ?
C22 H22 . 0.93 ?
C20 H20 . 0.93 ?
C31 H31 . 0.93 ?
C46 C45 . 1.476(8) ?
C16 H16 . 0.93 ?
C8 C9 . 1.364(7) ?
C8 H8 . 0.93 ?
C12 C11 . 1.386(7) ?
C12 H12 . 0.93 ?
C9 H9 . 0.93 ?
O9 C50 . 1.070(12) ?
C26 H26A . 0.96 ?
C26 H26B . 0.96 ?
C26 H26C . 0.96 ?
C4 H4A . 0.96 ?
C4 H4B . 0.96 ?
C4 H4C . 0.96 ?
C11 H11 . 0.93 ?
F8 C49 . 1.333(13) ?
F7 C49 . 1.259(12) ?
C50 O10 . 1.286(12) ?
C50 C49 . 1.427(13) ?
F9 C49 . 1.283(13) ?
C43 H43A . 0.96 ?
C43 H43B . 0.96 ?
C43 H43C . 0.96 ?
C21 H21A . 0.96 ?
C21 H21B . 0.96 ?
C21 H21C . 0.96 ?
